data_2213810
loop_
_publ_author_name
'Jian-Fang Dong'
'Lian-Zhi Li'
'Li-Li Xu'
'Tao Xu'
'Da-Qi Wang'

_publ_section_title
;
 Bis[2-(2-naphthyliminomethyl)phenolato-\k^2^<i>N</i>,<i>O</i>]zinc(II)
;
_journal_coeditor_code HB2423
_journal_issue 6
_journal_name_full 'Acta Crystallographica Section E'
_journal_page_first m1731
_journal_page_last m1731
_journal_paper_doi 10.1107/S1600536807024452
_journal_volume 63
_journal_year 2007
_chemical_formula_iupac '[Zn (C17 H12 N O)2]'
_chemical_formula_moiety 'C34 H24 N2 O2 Zn'
_chemical_formula_sum 'C34 H24 N2 O2 Zn'
_chemical_formula_weight 557.92
_chemical_name_systematic
;
Bis[2-(2-naphthyliminomethyl)phenolato-\k^2^<i>N</i>,<i>O</i>]zinc(II)
;
_space_group_IT_number 14
_symmetry_cell_setting monoclinic
_symmetry_space_group_name_Hall '-P 2yn'
_symmetry_space_group_name_H-M 'P 1 21/n 1'
_atom_sites_solution_hydrogens geom
_atom_sites_solution_primary direct
_atom_sites_solution_secondary difmap
_audit_creation_method SHELXL97
_cell_angle_alpha 90.00
_cell_angle_beta 90.791(2)
_cell_angle_gamma 90.00
_cell_formula_units_Z 4
_cell_length_a 5.7616(11)
_cell_length_b 26.912(3)
_cell_length_c 16.635(2)
_cell_measurement_reflns_used 2565
_cell_measurement_temperature 298(2)
_cell_measurement_theta_max 19.26
_cell_measurement_theta_min 2.55
_cell_volume 2579.1(6)
_computing_cell_refinement 'SAINT (Siemens, 1996)'
_computing_data_collection 'SMART (Siemens, 1996)'
_computing_data_reduction SAINT
_computing_molecular_graphics 'SHELXTL (Sheldrick, 1997b)'
_computing_publication_material SHELXTL
_computing_structure_refinement 'SHELXL97 (Sheldrick, 1997a)'
_computing_structure_solution 'SHELXS97 (Sheldrick, 1997a)'
_diffrn_ambient_temperature 298(2)
_diffrn_measured_fraction_theta_full 0.970
_diffrn_measured_fraction_theta_max 0.970
_diffrn_measurement_device_type 'Siemens SMART CCD area-detector'
_diffrn_measurement_method \w
_diffrn_radiation_monochromator graphite
_diffrn_radiation_source 'fine-focus sealed tube'
_diffrn_radiation_type MoK\a
_diffrn_radiation_wavelength 0.71073
_diffrn_reflns_av_R_equivalents 0.1090
_diffrn_reflns_av_sigmaI/netI 0.1122
_diffrn_reflns_limit_h_max 6
_diffrn_reflns_limit_h_min -6
_diffrn_reflns_limit_k_max 32
_diffrn_reflns_limit_k_min -28
_diffrn_reflns_limit_l_max 19
_diffrn_reflns_limit_l_min -19
_diffrn_reflns_number 12472
_diffrn_reflns_theta_full 25.01
_diffrn_reflns_theta_max 25.01
_diffrn_reflns_theta_min 1.44
_exptl_absorpt_coefficient_mu 0.988
_exptl_absorpt_correction_T_max 0.899
_exptl_absorpt_correction_T_min 0.776
_exptl_absorpt_correction_type multi-scan
_exptl_absorpt_process_details '(SADABS; Sheldrick, 1996)'
_exptl_crystal_colour yellow
_exptl_crystal_density_diffrn 1.437
_exptl_crystal_density_method 'not measured'
_exptl_crystal_description block
_exptl_crystal_F_000 1152
_exptl_crystal_size_max 0.27
_exptl_crystal_size_mid 0.18
_exptl_crystal_size_min 0.11
_refine_diff_density_max 1.507
_refine_diff_density_min -1.037
_refine_ls_extinction_method none
_refine_ls_goodness_of_fit_ref 1.008
_refine_ls_hydrogen_treatment constr
_refine_ls_matrix_type full
_refine_ls_number_parameters 352
_refine_ls_number_reflns 4398
_refine_ls_number_restraints 0
_refine_ls_restrained_S_all 1.008
_refine_ls_R_factor_all 0.1745
_refine_ls_R_factor_gt 0.1231
_refine_ls_shift/su_max 0.002
_refine_ls_shift/su_mean 0.000
_refine_ls_structure_factor_coef Fsqd
_refine_ls_weighting_details 'calc w = 1/[\s^2^(Fo^2^)+(0.1741P)^2^+8.9475P] where P=(Fo^2^+2Fc^2^)/3'
_refine_ls_weighting_scheme calc
_refine_ls_wR_factor_gt 0.2926
_refine_ls_wR_factor_ref 0.3228
_reflns_number_gt 2620
_reflns_number_total 4398
_reflns_threshold_expression I>2\s(I)
_cod_data_source_file hb2423.cif
_cod_data_source_block I
_cod_original_cell_volume 2579.0(6)
_cod_original_sg_symbol_H-M 'P 21/n'
_cod_database_code 2213810
_cod_database_fobs_code 2213810

loop_
_symmetry_equiv_pos_as_xyz
'x, y, z'
'-x+1/2, y+1/2, -z+1/2'
'-x, -y, -z'
'x-1/2, -y-1/2, z-1/2'

loop_
_atom_site_type_symbol
_atom_site_label
_atom_site_fract_x
_atom_site_fract_y
_atom_site_fract_z
_atom_site_U_iso_or_equiv
_atom_site_adp_type
_atom_site_calc_flag
_atom_site_refinement_flags
_atom_site_occupancy
Zn Zn1 0.3650(2) 0.23346(4) 0.67332(7) 0.0501(5) Uani d . 1
N N1 0.5696(14) 0.2282(3) 0.5763(5) 0.0467(19) Uani d . 1
N N2 0.5939(14) 0.2372(3) 0.7685(4) 0.0414(18) Uani d . 1
O O1 0.1839(13) 0.1768(3) 0.6500(5) 0.0590(19) Uani d . 1
O O2 0.1955(14) 0.2908(3) 0.7000(4) 0.063(2) Uani d . 1
C C1 0.5715(19) 0.1862(5) 0.5369(7) 0.060(3) Uani d . 1
H H1 0.6808 0.1837 0.4965 0.072 Uiso calc R 1
C C2 0.4265(19) 0.1437(4) 0.5480(6) 0.053(3) Uani d . 1
C C3 0.241(2) 0.1414(4) 0.6000(7) 0.057(3) Uani d . 1
C C4 0.113(3) 0.0972(4) 0.5990(7) 0.078(4) Uani d . 1
H H4 -0.0140 0.0947 0.6325 0.094 Uiso calc R 1
C C5 0.166(3) 0.0577(5) 0.5514(9) 0.093(5) Uani d . 1
H H5 0.0776 0.0289 0.5535 0.112 Uiso calc R 1
C C6 0.351(3) 0.0606(5) 0.5001(9) 0.092(5) Uani d . 1
H H6 0.3887 0.0338 0.4676 0.111 Uiso calc R 1
C C7 0.477(2) 0.1028(5) 0.4975(8) 0.077(4) Uani d . 1
H H7 0.5996 0.1050 0.4619 0.092 Uiso calc R 1
C C8 0.6637(17) 0.3146(4) 0.5780(6) 0.049(2) Uani d . 1
H H8 0.5256 0.3200 0.6049 0.058 Uiso calc R 1
C C9 0.7230(17) 0.2665(4) 0.5553(6) 0.048(2) Uani d . 1
C C10 0.9323(19) 0.2581(4) 0.5148(8) 0.062(3) Uani d . 1
H H10 0.9727 0.2263 0.4984 0.074 Uiso calc R 1
C C11 1.0722(18) 0.2967(4) 0.5005(6) 0.052(3) Uani d . 1
H H11 1.2127 0.2906 0.4755 0.062 Uiso calc R 1
C C12 1.0190(17) 0.3456(4) 0.5209(6) 0.051(3) Uani d . 1
C C13 0.8093(17) 0.3550(3) 0.5608(5) 0.042(2) Uani d . 1
C C14 0.750(2) 0.4042(4) 0.5842(7) 0.066(3) Uani d . 1
H H14 0.6116 0.4102 0.6108 0.079 Uiso calc R 1
C C15 0.895(2) 0.4423(4) 0.5673(7) 0.065(3) Uani d . 1
H H15 0.8556 0.4746 0.5817 0.078 Uiso calc R 1
C C16 1.103(2) 0.4333(5) 0.5287(7) 0.069(3) Uani d . 1
H H16 1.2050 0.4595 0.5193 0.083 Uiso calc R 1
C C17 1.160(2) 0.3868(5) 0.5046(8) 0.067(3) Uani d . 1
H H17 1.2959 0.3820 0.4764 0.080 Uiso calc R 1
C C18 0.6095(19) 0.2797(4) 0.8069(6) 0.054(3) Uani d . 1
H H18 0.7286 0.2820 0.8450 0.065 Uiso calc R 1
C C19 0.4681(19) 0.3230(4) 0.7979(6) 0.054(3) Uani d . 1
C C20 0.2714(19) 0.3266(4) 0.7466(6) 0.052(3) Uani d . 1
C C21 0.148(2) 0.3713(4) 0.7471(7) 0.067(3) Uani d . 1
H H21 0.0154 0.3746 0.7152 0.080 Uiso calc R 1
C C22 0.221(3) 0.4108(5) 0.7944(9) 0.087(4) Uani d . 1
H H22 0.1343 0.4399 0.7943 0.104 Uiso calc R 1
C C23 0.415(3) 0.4082(4) 0.8406(8) 0.078(4) Uani d . 1
H H23 0.4631 0.4359 0.8699 0.094 Uiso calc R 1
C C24 0.542(2) 0.3650(5) 0.8446(8) 0.076(4) Uani d . 1
H H24 0.6739 0.3631 0.8773 0.091 Uiso calc R 1
C C25 0.6688(18) 0.1505(4) 0.7680(6) 0.051(2) Uani d . 1
H H25 0.5266 0.1467 0.7416 0.061 Uiso calc R 1
C C26 0.7456(16) 0.1970(4) 0.7892(6) 0.047(2) Uani d . 1
C C27 0.9610(18) 0.2040(4) 0.8274(6) 0.054(3) Uani d . 1
H H27 1.0126 0.2359 0.8398 0.065 Uiso calc R 1
C C28 1.0951(19) 0.1636(5) 0.8463(6) 0.058(3) Uani d . 1
H H28 1.2370 0.1679 0.8727 0.069 Uiso calc R 1
C C29 1.018(2) 0.1153(5) 0.8255(6) 0.062(3) Uani d . 1
C C30 0.8047(19) 0.1086(4) 0.7862(7) 0.056(3) Uani d . 1
C C31 0.734(2) 0.0605(5) 0.7634(8) 0.072(3) Uani d . 1
H H31 0.5922 0.0563 0.7368 0.086 Uiso calc R 1
C C32 0.869(3) 0.0196(5) 0.7795(9) 0.084(4) Uani d . 1
H H32 0.8206 -0.0118 0.7634 0.100 Uiso calc R 1
C C33 1.084(3) 0.0262(6) 0.8213(10) 0.098(5) Uani d . 1
H H33 1.1775 -0.0011 0.8337 0.118 Uiso calc R 1
C C34 1.151(2) 0.0726(6) 0.8427(9) 0.083(4) Uani d . 1
H H34 1.2920 0.0766 0.8700 0.099 Uiso calc R 1

loop_
_atom_site_aniso_label
_atom_site_aniso_U_11
_atom_site_aniso_U_22
_atom_site_aniso_U_33
_atom_site_aniso_U_12
_atom_site_aniso_U_13
_atom_site_aniso_U_23
Zn1 0.0603(8) 0.0492(7) 0.0408(6) -0.0029(6) 0.0011(5) -0.0036(5)
N1 0.047(5) 0.042(5) 0.051(5) 0.002(4) 0.004(4) 0.001(4)
N2 0.055(5) 0.037(4) 0.032(4) 0.001(4) 0.003(3) -0.004(3)
O1 0.066(5) 0.043(4) 0.068(5) -0.007(4) 0.009(4) -0.012(4)
O2 0.079(5) 0.055(5) 0.054(4) 0.008(4) -0.009(4) -0.009(4)
C1 0.046(6) 0.072(8) 0.064(7) 0.002(6) 0.005(5) -0.002(6)
C2 0.057(7) 0.050(6) 0.053(6) 0.006(5) -0.004(5) -0.002(5)
C3 0.058(7) 0.046(6) 0.066(7) -0.007(5) -0.011(5) 0.011(5)
C4 0.121(12) 0.055(7) 0.060(7) -0.033(7) 0.009(7) -0.003(6)
C5 0.167(16) 0.040(7) 0.073(9) -0.028(8) -0.003(10) 0.009(6)
C6 0.148(15) 0.043(7) 0.086(10) 0.014(8) -0.024(10) -0.020(7)
C7 0.079(9) 0.073(9) 0.078(8) 0.007(7) 0.000(7) -0.014(7)
C8 0.046(6) 0.057(6) 0.044(5) 0.014(5) 0.007(4) -0.007(5)
C9 0.037(5) 0.057(6) 0.049(5) -0.009(5) -0.002(4) 0.003(5)
C10 0.046(6) 0.061(7) 0.079(8) -0.003(5) 0.018(5) -0.014(6)
C11 0.045(6) 0.073(8) 0.038(5) 0.009(6) 0.003(4) -0.003(5)
C12 0.039(6) 0.063(7) 0.050(6) -0.006(5) 0.000(4) 0.017(5)
C13 0.054(6) 0.037(5) 0.034(5) 0.000(4) -0.006(4) -0.001(4)
C14 0.060(7) 0.069(8) 0.070(8) 0.006(6) -0.002(6) -0.013(6)
C15 0.084(9) 0.039(6) 0.073(8) 0.001(6) -0.008(7) 0.004(5)
C16 0.080(9) 0.061(8) 0.066(7) -0.015(7) -0.007(6) 0.020(6)
C17 0.053(7) 0.070(8) 0.079(8) -0.014(6) 0.003(6) 0.017(6)
C18 0.057(7) 0.059(7) 0.047(6) -0.011(5) -0.012(5) -0.004(5)
C19 0.060(7) 0.058(6) 0.045(6) -0.002(5) -0.001(5) -0.009(5)
C20 0.061(7) 0.048(6) 0.046(6) 0.000(5) 0.013(5) 0.003(5)
C21 0.074(8) 0.064(8) 0.062(7) 0.017(6) -0.001(6) -0.002(6)
C22 0.124(13) 0.050(8) 0.086(10) 0.015(8) 0.008(9) -0.006(7)
C23 0.113(12) 0.037(6) 0.084(9) -0.001(7) -0.008(8) -0.015(6)
C24 0.084(9) 0.061(8) 0.082(9) -0.003(7) -0.008(7) -0.027(6)
C25 0.046(6) 0.049(6) 0.057(6) -0.001(5) 0.006(5) 0.010(5)
C26 0.039(6) 0.060(7) 0.043(5) 0.003(5) 0.006(4) 0.007(5)
C27 0.043(6) 0.062(7) 0.058(6) -0.002(5) 0.014(5) 0.006(5)
C28 0.049(7) 0.085(9) 0.039(5) 0.000(6) 0.002(4) -0.001(5)
C29 0.066(8) 0.073(8) 0.046(6) 0.017(6) 0.009(5) 0.018(5)
C30 0.042(6) 0.058(7) 0.070(7) 0.001(5) 0.011(5) 0.002(5)
C31 0.078(9) 0.066(8) 0.071(8) -0.005(7) 0.017(6) 0.006(6)
C32 0.094(11) 0.046(7) 0.112(11) 0.009(7) 0.022(9) 0.021(7)
C33 0.101(12) 0.087(11) 0.108(12) 0.033(9) 0.015(10) 0.042(9)
C34 0.066(9) 0.091(11) 0.091(10) 0.018(8) -0.002(7) 0.028(8)

loop_
_atom_type_symbol
_atom_type_description
_atom_type_scat_dispersion_real
_atom_type_scat_dispersion_imag
_atom_type_scat_source
C C 0.0033 0.0016 'International Tables Vol C Tables 4.2.6.8 and 6.1.1.4'
H H 0.0000 0.0000 'International Tables Vol C Tables 4.2.6.8 and 6.1.1.4'
N N 0.0061 0.0033 'International Tables Vol C Tables 4.2.6.8 and 6.1.1.4'
O O 0.0106 0.0060 'International Tables Vol C Tables 4.2.6.8 and 6.1.1.4'
Zn Zn 0.2839 1.4301 'International Tables Vol C Tables 4.2.6.8 and 6.1.1.4'

loop_
_geom_angle_atom_site_label_1
_geom_angle_atom_site_label_2
_geom_angle_atom_site_label_3
_geom_angle
_geom_angle_publ_flag
O2 Zn1 O1 115.1(3) n
O2 Zn1 N1 123.8(3) n
O1 Zn1 N1 96.1(3) n
O2 Zn1 N2 96.2(3) n
O1 Zn1 N2 123.2(3) n
N1 Zn1 N2 104.2(3) n
C1 N1 C9 119.9(9) ?
C1 N1 Zn1 118.1(7) ?
C9 N1 Zn1 121.7(6) ?
C18 N2 C26 120.3(9) ?
C18 N2 Zn1 117.2(7) ?
C26 N2 Zn1 122.3(6) ?
C3 O1 Zn1 125.2(7) ?
C20 O2 Zn1 125.0(7) ?
N1 C1 C2 128.2(10) ?
N1 C1 H1 115.9 ?
C2 C1 H1 115.9 ?
C3 C2 C1 125.0(10) ?
C3 C2 C7 120.1(11) ?
C1 C2 C7 114.8(11) ?
O1 C3 C2 124.5(10) ?
O1 C3 C4 119.3(11) ?
C2 C3 C4 116.2(11) ?
C5 C4 C3 123.2(13) ?
C5 C4 H4 118.4 ?
C3 C4 H4 118.4 ?
C6 C5 C4 119.8(13) ?
C6 C5 H5 120.1 ?
C4 C5 H5 120.1 ?
C7 C6 C5 119.4(12) ?
C7 C6 H6 120.3 ?
C5 C6 H6 120.3 ?
C6 C7 C2 121.3(13) ?
C6 C7 H7 119.4 ?
C2 C7 H7 119.4 ?
C9 C8 C13 121.0(9) ?
C9 C8 H8 119.5 ?
C13 C8 H8 119.5 ?
C8 C9 N1 117.2(9) ?
C8 C9 C10 119.6(9) ?
N1 C9 C10 123.2(9) ?
C11 C10 C9 118.9(10) ?
C11 C10 H10 120.5 ?
C9 C10 H10 120.5 ?
C10 C11 C12 123.6(10) ?
C10 C11 H11 118.2 ?
C12 C11 H11 118.2 ?
C11 C12 C13 118.5(9) ?
C11 C12 C17 124.8(10) ?
C13 C12 C17 116.7(10) ?
C8 C13 C12 118.3(9) ?
C8 C13 C14 121.1(9) ?
C12 C13 C14 120.6(10) ?
C15 C14 C13 119.6(11) ?
C15 C14 H14 120.2 ?
C13 C14 H14 120.2 ?
C14 C15 C16 120.3(11) ?
C14 C15 H15 119.8 ?
C16 C15 H15 119.8 ?
C17 C16 C15 120.5(11) ?
C17 C16 H16 119.7 ?
C15 C16 H16 119.7 ?
C16 C17 C12 122.3(12) ?
C16 C17 H17 118.9 ?
C12 C17 H17 118.9 ?
N2 C18 C19 128.7(9) ?
N2 C18 H18 115.7 ?
C19 C18 H18 115.7 ?
C20 C19 C18 124.8(9) ?
C20 C19 C24 120.2(11) ?
C18 C19 C24 115.0(10) ?
O2 C20 C21 118.2(10) ?
O2 C20 C19 124.5(10) ?
C21 C20 C19 117.3(10) ?
C22 C21 C20 120.9(12) ?
C22 C21 H21 119.5 ?
C20 C21 H21 119.5 ?
C23 C22 C21 121.9(13) ?
C23 C22 H22 119.1 ?
C21 C22 H22 119.1 ?
C22 C23 C24 120.4(12) ?
C22 C23 H23 119.8 ?
C24 C23 H23 119.8 ?
C23 C24 C19 119.1(12) ?
C23 C24 H24 120.4 ?
C19 C24 H24 120.4 ?
C26 C25 C30 120.0(10) ?
C26 C25 H25 120.0 ?
C30 C25 H25 120.0 ?
C25 C26 C27 121.3(10) ?
C25 C26 N2 115.7(9) ?
C27 C26 N2 122.9(9) ?
C28 C27 C26 119.5(10) ?
C28 C27 H27 120.3 ?
C26 C27 H27 120.3 ?
C27 C28 C29 119.9(11) ?
C27 C28 H28 120.0 ?
C29 C28 H28 120.0 ?
C30 C29 C28 120.3(10) ?
C30 C29 C34 117.7(12) ?
C28 C29 C34 121.9(12) ?
C25 C30 C29 118.8(10) ?
C25 C30 C31 121.5(11) ?
C29 C30 C31 119.7(11) ?
C32 C31 C30 121.6(14) ?
C32 C31 H31 119.2 ?
C30 C31 H31 119.2 ?
C31 C32 C33 119.0(14) ?
C31 C32 H32 120.5 ?
C33 C32 H32 120.5 ?
C34 C33 C32 119.0(13) ?
C34 C33 H33 120.5 ?
C32 C33 H33 120.5 ?
C33 C34 C29 123.1(14) ?
C33 C34 H34 118.5 ?
C29 C34 H34 118.5 ?

loop_
_geom_bond_atom_site_label_1
_geom_bond_atom_site_label_2
_geom_bond_distance
_geom_bond_publ_flag
Zn1 O2 1.884(8) y
Zn1 O1 1.885(7) y
Zn1 N1 2.016(8) y
Zn1 N2 2.049(8) y
N1 C1 1.307(14) ?
N1 C9 1.404(12) ?
N2 C18 1.314(13) ?
N2 C26 1.429(12) ?
O1 C3 1.309(13) ?
O2 C20 1.308(13) ?
C1 C2 1.431(15) ?
C1 H1 0.9300 ?
C2 C3 1.385(15) ?
C2 C7 1.418(16) ?
C3 C4 1.398(15) ?
C4 C5 1.364(18) ?
C4 H4 0.9300 ?
C5 C6 1.38(2) ?
C5 H5 0.9300 ?
C6 C7 1.347(19) ?
C6 H6 0.9300 ?
C7 H7 0.9300 ?
C8 C9 1.392(13) ?
C8 C13 1.406(13) ?
C8 H8 0.9300 ?
C9 C10 1.408(14) ?
C10 C11 1.338(15) ?
C10 H10 0.9300 ?
C11 C12 1.393(14) ?
C11 H11 0.9300 ?
C12 C13 1.410(14) ?
C12 C17 1.402(15) ?
C13 C14 1.424(14) ?
C14 C15 1.355(16) ?
C14 H14 0.9300 ?
C15 C16 1.390(17) ?
C15 H15 0.9300 ?
C16 C17 1.355(17) ?
C16 H16 0.9300 ?
C17 H17 0.9300 ?
C18 C19 1.428(15) ?
C18 H18 0.9300 ?
C19 C20 1.413(15) ?
C19 C24 1.433(15) ?
C20 C21 1.396(14) ?
C21 C22 1.382(18) ?
C21 H21 0.9300 ?
C22 C23 1.347(19) ?
C22 H22 0.9300 ?
C23 C24 1.374(17) ?
C23 H23 0.9300 ?
C24 H24 0.9300 ?
C25 C26 1.373(14) ?
C25 C30 1.403(14) ?
C25 H25 0.9300 ?
C26 C27 1.399(14) ?
C27 C28 1.367(15) ?
C27 H27 0.9300 ?
C28 C29 1.417(17) ?
C28 H28 0.9300 ?
C29 C30 1.393(16) ?
C29 C34 1.409(17) ?
C30 C31 1.408(16) ?
C31 C32 1.370(17) ?
C31 H31 0.9300 ?
C32 C33 1.43(2) ?
C32 H32 0.9300 ?
C33 C34 1.35(2) ?
C33 H33 0.9300 ?
C34 H34 0.9300 ?
